data_1518955
loop_
_publ_author_name
'Tsurugi, Hayato'
'Hayakawa, Akio'
'Kando, Shun'
'Sugino, Yoshitaka'
'Mashima, Kazushi'

_publ_section_title
;
 Mixed-ligand complexes of paddlewheel dinuclear molybdenum as
 hydrodehalogenation catalysts for polyhaloalkanes
;
_journal_issue 6
_journal_name_full 'Chem. Sci.'
_journal_page_first 3434
_journal_paper_doi 10.1039/C5SC00721F
_journal_volume 6
_journal_year 2015
_chemical_formula_moiety 'C34 H36 Cl4 Mo2 N6 O4'
_chemical_formula_sum 'C34 H36 Cl4 Mo2 N6 O4'
_chemical_formula_weight 926.39
_chemical_name_common 11a
_chemical_name_systematic
; 
 ? 
;
_space_group_IT_number 14
_symmetry_cell_setting monoclinic
_symmetry_Int_Tables_number 14
_symmetry_space_group_name_Hall '-P 2ybc'
_symmetry_space_group_name_H-M 'P 1 21/c 1'
_atom_sites_solution_hydrogens geom
_atom_sites_solution_primary direct
_atom_sites_solution_secondary difmap
_audit_creation_method SHELXL-97
_audit_update_record
;
2015-01-31 deposited with the CCDC.
2015-03-31 downloaded from the CCDC.
;
_cell_angle_alpha 90.00
_cell_angle_beta 109.276(3)
_cell_angle_gamma 90.00
_cell_formula_units_Z 2
_cell_length_a 11.752(5)
_cell_length_b 15.014(7)
_cell_length_c 11.140(5)
_cell_measurement_reflns_used 4120
_cell_measurement_temperature 113(2)
_cell_measurement_theta_max 27.48
_cell_measurement_theta_min 6.25
_cell_volume 1855.4(14)
_computing_cell_refinement CrystalClear
_computing_data_collection 'CrystalClear (Rigaku Inc., 2007)'
_computing_data_reduction CrystalClear
_computing_molecular_graphics 'CrystalStructure 4.0'
_computing_publication_material 'CrystalStructure 4.0 (Rigaku, 2010)'
_computing_structure_refinement 'SHELXL97 (Sheldrick, 2008)'
_computing_structure_solution 'SIR92 (Altomare, et al., 1994)'
_diffrn_ambient_temperature 113(2)
_diffrn_detector_area_resol_mean 7.314
_diffrn_measured_fraction_theta_full 0.976
_diffrn_measured_fraction_theta_max 0.976
_diffrn_measurement_device_type 'Rigaku Mercury70'
_diffrn_measurement_method \w
_diffrn_radiation_monochromator graphite
_diffrn_radiation_source 'fine-focus sealed tube'
_diffrn_radiation_type MoK\a
_diffrn_radiation_wavelength 0.71075
_diffrn_reflns_av_R_equivalents 0.0463
_diffrn_reflns_av_sigmaI/netI 0.0453
_diffrn_reflns_limit_h_max 15
_diffrn_reflns_limit_h_min -15
_diffrn_reflns_limit_k_max 19
_diffrn_reflns_limit_k_min -19
_diffrn_reflns_limit_l_max 14
_diffrn_reflns_limit_l_min -14
_diffrn_reflns_number 17056
_diffrn_reflns_theta_full 27.50
_diffrn_reflns_theta_max 27.50
_diffrn_reflns_theta_min 5.98
_exptl_absorpt_coefficient_mu 1.010
_exptl_absorpt_correction_T_max 0.8799
_exptl_absorpt_correction_T_min 0.8158
_exptl_absorpt_correction_type multi-scan
_exptl_absorpt_process_details 'REQAB (Rigaku, 1998)'
_exptl_crystal_colour red
_exptl_crystal_density_diffrn 1.658
_exptl_crystal_density_method 'not measured'
_exptl_crystal_description block
_exptl_crystal_F_000 932
_exptl_crystal_size_max 0.21
_exptl_crystal_size_mid 0.20
_exptl_crystal_size_min 0.13
_refine_diff_density_max 1.566
_refine_diff_density_min -0.790
_refine_diff_density_rms 0.113
_refine_ls_extinction_method none
_refine_ls_goodness_of_fit_ref 1.215
_refine_ls_hydrogen_treatment constr
_refine_ls_matrix_type full
_refine_ls_number_parameters 226
_refine_ls_number_reflns 4159
_refine_ls_number_restraints 0
_refine_ls_restrained_S_all 1.215
_refine_ls_R_factor_all 0.0619
_refine_ls_R_factor_gt 0.0571
_refine_ls_shift/su_max 0.001
_refine_ls_shift/su_mean 0.000
_refine_ls_structure_factor_coef Fsqd
_refine_ls_weighting_details 'calc w=1/[\s^2^(Fo^2^)+(0.0342P)^2^+4.3628P] where P=(Fo^2^+2Fc^2^)/3'
_refine_ls_weighting_scheme calc
_refine_ls_wR_factor_gt 0.1151
_refine_ls_wR_factor_ref 0.1184
_reflns_number_gt 3888
_reflns_number_total 4159
_reflns_threshold_expression >2sigma(I)
_cod_data_source_file c5sc00721f1.cif
_cod_data_source_block shelxl-11a
_cod_depositor_comments 'Adding full bibliography for 1518952--1518955.cif.'
_cod_database_code 1518955

loop_
_symmetry_equiv_pos_as_xyz
'x, y, z'
'-x, y+1/2, -z+1/2'
'-x, -y, -z'
'x, -y-1/2, z-1/2'

loop_
_atom_site_label
_atom_site_type_symbol
_atom_site_fract_x
_atom_site_fract_y
_atom_site_fract_z
_atom_site_U_iso_or_equiv
_atom_site_adp_type
_atom_site_occupancy
_atom_site_symmetry_multiplicity
_atom_site_calc_flag
_atom_site_refinement_flags
Mo1 Mo 0.01930(3) 0.43747(2) 0.08493(3) 0.02171(12) Uani 1 1 d .
Cl1 Cl 0.10219(9) 0.41627(7) 0.31241(10) 0.0301(2) Uani 1 1 d .
Cl2 Cl -0.07875(9) 0.41023(6) -0.13976(9) 0.0258(2) Uani 1 1 d .
O1 O 0.4784(3) 0.1208(2) 0.2414(3) 0.0405(8) Uani 1 1 d .
O2 O -0.3154(3) 0.3228(2) 0.4759(3) 0.0366(7) Uani 1 1 d .
N1 N 0.1848(3) 0.4167(2) 0.0531(3) 0.0240(7) Uani 1 1 d .
N2 N -0.1532(3) 0.4694(2) 0.0991(3) 0.0231(7) Uani 1 1 d .
N3 N 0.0007(3) 0.2926(2) 0.0824(3) 0.0232(7) Uani 1 1 d .
C1 C 0.2176(4) 0.4642(3) -0.0301(4) 0.0249(8) Uani 1 1 d .
H1 H 0.2922 0.4500 -0.0413 0.030 Uiso 1 1 calc R
C2 C 0.2628(3) 0.3422(3) 0.1053(4) 0.0243(8) Uani 1 1 d .
C3 C 0.3357(4) 0.3410(3) 0.2307(4) 0.0326(9) Uani 1 1 d .
H3 H 0.3356 0.3902 0.2842 0.039 Uiso 1 1 calc R
C4 C 0.4102(4) 0.2676(3) 0.2799(4) 0.0357(10) Uani 1 1 d .
H4 H 0.4611 0.2675 0.3662 0.043 Uiso 1 1 calc R
C5 C 0.4095(4) 0.1961(3) 0.2035(4) 0.0315(9) Uani 1 1 d .
C6 C 0.3363(4) 0.1970(3) 0.0766(4) 0.0333(10) Uani 1 1 d .
H6 H 0.3363 0.1476 0.0232 0.040 Uiso 1 1 calc R
C7 C 0.2632(4) 0.2700(3) 0.0279(4) 0.0295(9) Uani 1 1 d .
H7 H 0.2132 0.2705 -0.0588 0.035 Uiso 1 1 calc R
C8 C 0.5444(5) 0.1118(4) 0.3734(5) 0.0506(14) Uani 1 1 d .
H8A H 0.4881 0.1061 0.4212 0.061 Uiso 1 1 calc R
H8B H 0.5953 0.1645 0.4030 0.061 Uiso 1 1 calc R
H8C H 0.5954 0.0585 0.3869 0.061 Uiso 1 1 calc R
C9 C -0.2019(3) 0.4333(3) 0.1916(4) 0.0236(8) Uani 1 1 d .
C10 C -0.2033(4) 0.3414(3) 0.2107(4) 0.0287(9) Uani 1 1 d .
H10 H -0.1761 0.3024 0.1588 0.034 Uiso 1 1 calc R
C11 C -0.2438(4) 0.3066(3) 0.3042(4) 0.0311(9) Uani 1 1 d .
H11 H -0.2435 0.2440 0.3167 0.037 Uiso 1 1 calc R
C12 C -0.2850(4) 0.3632(3) 0.3801(4) 0.0303(9) Uani 1 1 d .
C13 C -0.2902(4) 0.4536(3) 0.3577(4) 0.0315(9) Uani 1 1 d .
H13 H -0.3223 0.4922 0.4060 0.038 Uiso 1 1 calc R
C14 C -0.2485(4) 0.4879(3) 0.2642(4) 0.0299(9) Uani 1 1 d .
H14 H -0.2520 0.5504 0.2497 0.036 Uiso 1 1 calc R
C15 C -0.3589(5) 0.3790(4) 0.5539(5) 0.0441(12) Uani 1 1 d .
H15A H -0.3822 0.3427 0.6151 0.053 Uiso 1 1 calc R
H15B H -0.4292 0.4123 0.5006 0.053 Uiso 1 1 calc R
H15C H -0.2954 0.4208 0.5998 0.053 Uiso 1 1 calc R
C16 C 0.0019(4) 0.2188(3) 0.0780(4) 0.0301(9) Uani 1 1 d .
C17 C 0.0045(4) 0.1208(3) 0.0745(5) 0.0380(11) Uani 1 1 d .
H17A H -0.0446 0.1000 -0.0101 0.046 Uiso 1 1 calc R
H17B H -0.0279 0.0967 0.1383 0.046 Uiso 1 1 calc R
H17C H 0.0878 0.1005 0.0930 0.046 Uiso 1 1 calc R

loop_
_atom_site_aniso_label
_atom_site_aniso_U_11
_atom_site_aniso_U_22
_atom_site_aniso_U_33
_atom_site_aniso_U_23
_atom_site_aniso_U_13
_atom_site_aniso_U_12
Mo1 0.02309(19) 0.01889(18) 0.0229(2) 0.00082(12) 0.00734(14) 0.00045(12)
Cl1 0.0315(5) 0.0332(5) 0.0237(5) 0.0038(4) 0.0066(4) 0.0021(4)
Cl2 0.0309(5) 0.0207(4) 0.0235(5) -0.0018(3) 0.0061(4) -0.0021(4)
O1 0.0349(17) 0.0321(16) 0.052(2) 0.0120(15) 0.0102(15) 0.0099(13)
O2 0.0405(17) 0.0400(17) 0.0337(17) 0.0070(14) 0.0185(14) 0.0022(14)
N1 0.0225(16) 0.0246(16) 0.0241(18) 0.0028(13) 0.0064(13) 0.0027(13)
N2 0.0221(15) 0.0225(15) 0.0254(17) -0.0003(13) 0.0086(13) -0.0003(12)
N3 0.0231(16) 0.0217(17) 0.0271(18) -0.0015(13) 0.0114(13) -0.0011(12)
C1 0.0231(18) 0.0258(19) 0.026(2) -0.0013(16) 0.0088(16) -0.0026(15)
C2 0.0191(17) 0.0241(18) 0.029(2) 0.0035(16) 0.0063(15) 0.0023(14)
C3 0.029(2) 0.033(2) 0.031(2) -0.0040(18) 0.0044(18) 0.0040(17)
C4 0.029(2) 0.046(3) 0.029(2) 0.005(2) 0.0049(18) 0.0043(19)
C5 0.028(2) 0.027(2) 0.040(3) 0.0105(18) 0.0110(18) 0.0051(16)
C6 0.035(2) 0.027(2) 0.036(2) -0.0026(18) 0.0098(19) 0.0026(17)
C7 0.032(2) 0.028(2) 0.028(2) 0.0018(17) 0.0100(17) 0.0044(17)
C8 0.038(3) 0.047(3) 0.056(3) 0.026(3) 0.001(2) 0.006(2)
C9 0.0203(18) 0.0260(19) 0.024(2) 0.0025(15) 0.0071(15) 0.0014(14)
C10 0.029(2) 0.028(2) 0.031(2) -0.0007(17) 0.0119(17) -0.0001(16)
C11 0.032(2) 0.026(2) 0.036(2) 0.0013(18) 0.0139(18) -0.0022(17)
C12 0.027(2) 0.034(2) 0.031(2) 0.0044(18) 0.0112(17) 0.0007(17)
C13 0.033(2) 0.033(2) 0.030(2) 0.0000(18) 0.0121(18) 0.0034(17)
C14 0.033(2) 0.0233(19) 0.033(2) 0.0009(17) 0.0103(18) 0.0026(16)
C15 0.045(3) 0.056(3) 0.038(3) 0.001(2) 0.023(2) 0.002(2)
C16 0.031(2) 0.033(2) 0.027(2) 0.0032(17) 0.0092(17) 0.0023(17)
C17 0.044(3) 0.024(2) 0.045(3) 0.0011(19) 0.014(2) 0.0019(18)

loop_
_atom_type_symbol
_atom_type_description
_atom_type_scat_dispersion_real
_atom_type_scat_dispersion_imag
_atom_type_scat_source
C C 0.0033 0.0016 'International Tables Vol C Tables 4.2.6.8 and 6.1.1.4'
H H 0.0000 0.0000 'International Tables Vol C Tables 4.2.6.8 and 6.1.1.4'
Cl Cl 0.1484 0.1585 'International Tables Vol C Tables 4.2.6.8 and 6.1.1.4'
Mo Mo -1.6832 0.6857 'International Tables Vol C Tables 4.2.6.8 and 6.1.1.4'
N N 0.0061 0.0033 'International Tables Vol C Tables 4.2.6.8 and 6.1.1.4'
O O 0.0106 0.0060 'International Tables Vol C Tables 4.2.6.8 and 6.1.1.4'

loop_
_geom_angle_atom_site_label_1
_geom_angle_atom_site_label_2
_geom_angle_atom_site_label_3
_geom_angle
_geom_angle_site_symmetry_1
_geom_angle_site_symmetry_3
N1 Mo1 N2 173.28(12) . .
N1 Mo1 N3 86.81(12) . .
N2 Mo1 N3 97.53(12) . .
N1 Mo1 Cl2 88.67(9) . 3_565
N2 Mo1 Cl2 88.34(9) . 3_565
N3 Mo1 Cl2 165.25(9) . 3_565
N1 Mo1 Cl1 94.69(10) . .
N2 Mo1 Cl1 90.91(9) . .
N3 Mo1 Cl1 83.48(9) . .
Cl2 Mo1 Cl1 82.90(4) 3_565 .
N1 Mo1 Cl2 87.24(10) . .
N2 Mo1 Cl2 88.57(9) . .
N3 Mo1 Cl2 78.87(9) . .
Cl2 Mo1 Cl2 114.94(3) 3_565 .
Cl1 Mo1 Cl2 162.12(4) . .
N1 Mo1 Mo1 86.19(9) . 3_565
N2 Mo1 Mo1 87.13(9) . 3_565
N3 Mo1 Mo1 135.84(9) . 3_565
Cl2 Mo1 Mo1 57.66(4) 3_565 3_565
Cl1 Mo1 Mo1 140.54(3) . 3_565
Cl2 Mo1 Mo1 57.28(3) . 3_565
Mo1 Cl2 Mo1 65.06(3) 3_565 .
C5 O1 C8 117.5(4) . .
C12 O2 C15 116.8(4) . .
C1 N1 C2 114.0(3) . .
C1 N1 Mo1 122.4(3) . .
C2 N1 Mo1 123.0(3) . .
C1 N2 C9 114.2(3) 3_565 .
C1 N2 Mo1 119.8(3) 3_565 .
C9 N2 Mo1 125.4(2) . .
C16 N3 Mo1 172.8(3) . .
N1 C1 N2 124.4(4) . 3_565
N1 C1 H1 117.8 . .
N2 C1 H1 117.8 3_565 .
C3 C2 C7 119.5(4) . .
C3 C2 N1 121.3(4) . .
C7 C2 N1 119.2(4) . .
C2 C3 C4 120.4(4) . .
C2 C3 H3 119.8 . .
C4 C3 H3 119.8 . .
C5 C4 C3 119.9(4) . .
C5 C4 H4 120.0 . .
C3 C4 H4 120.0 . .
C4 C5 O1 124.9(4) . .
C4 C5 C6 119.9(4) . .
O1 C5 C6 115.1(4) . .
C7 C6 C5 120.0(4) . .
C7 C6 H6 120.0 . .
C5 C6 H6 120.0 . .
C2 C7 C6 120.2(4) . .
C2 C7 H7 119.9 . .
C6 C7 H7 119.9 . .
O1 C8 H8A 109.5 . .
O1 C8 H8B 109.5 . .
H8A C8 H8B 109.5 . .
O1 C8 H8C 109.5 . .
H8A C8 H8C 109.5 . .
H8B C8 H8C 109.5 . .
C14 C9 C10 118.0(4) . .
C14 C9 N2 121.4(3) . .
C10 C9 N2 120.6(4) . .
C11 C10 C9 120.8(4) . .
C11 C10 H10 119.6 . .
C9 C10 H10 119.6 . .
C10 C11 C12 120.1(4) . .
C10 C11 H11 119.9 . .
C12 C11 H11 119.9 . .
O2 C12 C13 124.6(4) . .
O2 C12 C11 115.8(4) . .
C13 C12 C11 119.6(4) . .
C12 C13 C14 119.8(4) . .
C12 C13 H13 120.1 . .
C14 C13 H13 120.1 . .
C9 C14 C13 121.5(4) . .
C9 C14 H14 119.2 . .
C13 C14 H14 119.2 . .
O2 C15 H15A 109.5 . .
O2 C15 H15B 109.5 . .
H15A C15 H15B 109.5 . .
O2 C15 H15C 109.5 . .
H15A C15 H15C 109.5 . .
H15B C15 H15C 109.5 . .
N3 C16 C17 179.0(5) . .
C16 C17 H17A 109.5 . .
C16 C17 H17B 109.5 . .
H17A C17 H17B 109.5 . .
C16 C17 H17C 109.5 . .
H17A C17 H17C 109.5 . .
H17B C17 H17C 109.5 . .

loop_
_geom_bond_atom_site_label_1
_geom_bond_atom_site_label_2
_geom_bond_distance
_geom_bond_site_symmetry_2
Mo1 N1 2.112(3) .
Mo1 N2 2.139(3) .
Mo1 N3 2.186(3) .
Mo1 Cl2 2.4099(13) 3_565
Mo1 Cl1 2.4171(15) .
Mo1 Cl2 2.4200(14) .
Mo1 Mo1 2.5972(10) 3_565
Cl2 Mo1 2.4100(14) 3_565
O1 C5 1.372(5) .
O1 C8 1.425(6) .
O2 C12 1.373(5) .
O2 C15 1.422(6) .
N1 C1 1.325(5) .
N1 C2 1.442(5) .
N2 C1 1.332(5) 3_565
N2 C9 1.440(5) .
N3 C16 1.109(5) .
C1 N2 1.332(5) 3_565
C1 H1 0.9500 .
C2 C3 1.377(6) .
C2 C7 1.386(6) .
C3 C4 1.401(6) .
C3 H3 0.9500 .
C4 C5 1.369(6) .
C4 H4 0.9500 .
C5 C6 1.392(6) .
C6 C7 1.388(6) .
C6 H6 0.9500 .
C7 H7 0.9500 .
C8 H8A 0.9800 .
C8 H8B 0.9800 .
C8 H8C 0.9800 .
C9 C14 1.386(6) .
C9 C10 1.396(6) .
C10 C11 1.382(6) .
C10 H10 0.9500 .
C11 C12 1.393(6) .
C11 H11 0.9500 .
C12 C13 1.378(6) .
C13 C14 1.388(6) .
C13 H13 0.9500 .
C14 H14 0.9500 .
C15 H15A 0.9800 .
C15 H15B 0.9800 .
C15 H15C 0.9800 .
C16 C17 1.472(6) .
C17 H17A 0.9800 .
C17 H17B 0.9800 .
C17 H17C 0.9800 .

loop_
_geom_torsion_atom_site_label_1
_geom_torsion_atom_site_label_2
_geom_torsion_atom_site_label_3
_geom_torsion_atom_site_label_4
_geom_torsion
_geom_torsion_site_symmetry_1
_geom_torsion_site_symmetry_4
N1 Mo1 Cl2 Mo1 -87.24(9) . 3_565
N2 Mo1 Cl2 Mo1 87.51(9) . 3_565
N3 Mo1 Cl2 Mo1 -174.53(9) . 3_565
Cl2 Mo1 Cl2 Mo1 0.0 3_565 3_565
Cl1 Mo1 Cl2 Mo1 176.03(11) . 3_565
N2 Mo1 N1 C1 5.7(12) . .
N3 Mo1 N1 C1 136.1(3) . .
Cl2 Mo1 N1 C1 -57.9(3) 3_565 .
Cl1 Mo1 N1 C1 -140.7(3) . .
Cl2 Mo1 N1 C1 57.1(3) . .
Mo1 Mo1 N1 C1 -0.3(3) 3_565 .
N2 Mo1 N1 C2 -165.0(9) . .
N3 Mo1 N1 C2 -34.6(3) . .
Cl2 Mo1 N1 C2 131.4(3) 3_565 .
Cl1 Mo1 N1 C2 48.6(3) . .
Cl2 Mo1 N1 C2 -113.6(3) . .
Mo1 Mo1 N1 C2 -170.9(3) 3_565 .
N1 Mo1 N2 C1 -7.8(12) . 3_565
N3 Mo1 N2 C1 -137.8(3) . 3_565
Cl2 Mo1 N2 C1 55.8(3) 3_565 3_565
Cl1 Mo1 N2 C1 138.7(3) . 3_565
Cl2 Mo1 N2 C1 -59.2(3) . 3_565
Mo1 Mo1 N2 C1 -1.9(3) 3_565 3_565
N1 Mo1 N2 C9 -178.5(9) . .
N3 Mo1 N2 C9 51.5(3) . .
Cl2 Mo1 N2 C9 -114.9(3) 3_565 .
Cl1 Mo1 N2 C9 -32.0(3) . .
Cl2 Mo1 N2 C9 130.1(3) . .
Mo1 Mo1 N2 C9 -172.6(3) 3_565 .
N1 Mo1 N3 C16 -5(3) . .
N2 Mo1 N3 C16 170(3) . .
Cl2 Mo1 N3 C16 -77(3) 3_565 .
Cl1 Mo1 N3 C16 -100(3) . .
Cl2 Mo1 N3 C16 83(3) . .
Mo1 Mo1 N3 C16 77(3) 3_565 .
C2 N1 C1 N2 173.3(4) . 3_565
Mo1 N1 C1 N2 1.9(5) . 3_565
C1 N1 C2 C3 110.9(4) . .
Mo1 N1 C2 C3 -77.8(4) . .
C1 N1 C2 C7 -69.9(5) . .
Mo1 N1 C2 C7 101.5(4) . .
C7 C2 C3 C4 0.2(6) . .
N1 C2 C3 C4 179.5(4) . .
C2 C3 C4 C5 -0.8(7) . .
C3 C4 C5 O1 -180.0(4) . .
C3 C4 C5 C6 1.0(7) . .
C8 O1 C5 C4 8.0(6) . .
C8 O1 C5 C6 -172.9(4) . .
C4 C5 C6 C7 -0.6(7) . .
O1 C5 C6 C7 -179.7(4) . .
C3 C2 C7 C6 0.2(6) . .
N1 C2 C7 C6 -179.1(4) . .
C5 C6 C7 C2 0.0(7) . .
C1 N2 C9 C14 -41.9(5) 3_565 .
Mo1 N2 C9 C14 129.3(3) . .
C1 N2 C9 C10 138.2(4) 3_565 .
Mo1 N2 C9 C10 -50.6(5) . .
C14 C9 C10 C11 -3.5(6) . .
N2 C9 C10 C11 176.4(4) . .
C9 C10 C11 C12 0.6(6) . .
C15 O2 C12 C13 2.1(6) . .
C15 O2 C12 C11 -179.3(4) . .
C10 C11 C12 O2 -175.7(4) . .
C10 C11 C12 C13 3.0(6) . .
O2 C12 C13 C14 175.1(4) . .
C11 C12 C13 C14 -3.4(6) . .
C10 C9 C14 C13 3.0(6) . .
N2 C9 C14 C13 -176.9(4) . .
C12 C13 C14 C9 0.4(6) . .
Mo1 N3 C16 C17 95(28) . .
